data_1570867
loop_
_publ_author_name
'Han, Xiao'
'Cheng, Puxin'
'Han, Shanshan'
'Wang, Zhihua'
'Guan, Junjie'
'Han, Wenqing'
'Shi, Rongchao'
'Chen, Songhua'
'Zheng, Yongshen'
'Xu, Jialiang'
'Bu, Xian-He'

_publ_section_title
;
 Multi-stimuli-responsive luminescence enabled by crown ether anchored
 chiral antimony halide phosphors.
;
_journal_issue 10
_journal_name_full 'Chemical science'
_journal_page_first 3530
_journal_page_last 3538
_journal_paper_doi 10.1039/d3sc06362c
_journal_volume 15
_journal_year 2024
_chemical_formula_moiety 'Cl6 Sb, 0.5(C6 H24 N4), 2(C12 H24 O6)'
_chemical_formula_sum 'C27 H60 Cl6 N2 O12 Sb'
_chemical_formula_weight 939.22
_chemical_name_systematic rac-Sb
_space_group_crystal_system monoclinic
_space_group_IT_number 11
_space_group_name_Hall '-P 2yb'
_space_group_name_H-M_alt 'P 1 21/m 1'
_atom_sites_solution_hydrogens geom
_atom_sites_solution_primary dual
_audit_creation_date 2023-11-07
_audit_creation_method
;
Olex2 1.5-beta
(compiled 2023.08.24 svn.re1ec1418 for OlexSys, GUI svn.r6817)
;
_audit_update_record
;
2023-11-07 deposited with the CCDC.	2024-01-22 downloaded from the CCDC.
;
_cell_angle_alpha 90
_cell_angle_beta 97.826(2)
_cell_angle_gamma 90
_cell_formula_units_Z 2
_cell_length_a 10.3335(2)
_cell_length_b 14.7221(4)
_cell_length_c 13.4584(4)
_cell_measurement_reflns_used 12798
_cell_measurement_temperature 100.00(10)
_cell_measurement_theta_max 29.5940
_cell_measurement_theta_min 3.8090
_cell_volume 2028.37(9)
_computing_cell_refinement 'CrysAlisPro 1.171.40.84a (Rigaku OD, 2020)'
_computing_data_collection 'CrysAlisPro 1.171.40.84a (Rigaku OD, 2020)'
_computing_data_reduction 'CrysAlisPro 1.171.40.84a (Rigaku OD, 2020)'
_computing_molecular_graphics 'Olex2 1.5-beta (Dolomanov et al., 2009)'
_computing_publication_material 'Olex2 1.5-beta (Dolomanov et al., 2009)'
_computing_structure_refinement 'SHELXL 2018/3 (Sheldrick, 2015)'
_computing_structure_solution 'SHELXT 2014/4 (Sheldrick, 2014)'
_diffrn_ambient_environment N~2~
_diffrn_ambient_temperature 100.00(10)
_diffrn_detector 'Hybrid Pixel Array Detector'
_diffrn_detector_area_resol_mean 10.0000
_diffrn_measured_fraction_theta_full 0.994
_diffrn_measured_fraction_theta_max 0.873
_diffrn_measurement_details
;
List of Runs (angles in degrees, time in seconds):

  # Type    Start    End  Width  t~exp~   \w     \q     \k     \f   Frames
#--------------------------------------------------------------------------
  1  \w      7.00  32.00   0.50    1.09    --   -1.10  29.00-109.00   50
  2  \w    -40.00  -7.00   0.50    1.09    --    1.10 -29.00  89.00   66
  3  \w     65.00  90.00   0.50    1.09    --    1.10  29.00-109.00   50
  4  \w     23.00  49.00   0.50    1.09    --    1.10  29.00-109.00   52
  5  \w    -57.00 -32.00   0.50    1.09    --   -1.10 -29.00  89.00   50
  6  \w    -34.00  18.00   0.50    1.09    --   -1.10 -82.00-180.00  104
  7  \w    -39.00  31.00   0.50    1.09    --   -1.10 -82.00 120.00  140
  8  \w    -39.00   7.00   0.50    1.09    --   -1.10 -82.00  30.00   92
  9  \w    -39.00   4.00   0.50    1.09    --    1.10 -82.00 -90.00   86
 10  \w     14.00  40.00   0.50    1.09    --    1.10  77.00 120.00   52
;
_diffrn_measurement_device 'four-circle diffractometer'
_diffrn_measurement_device_type 'XtaLAB AFC12 (RINC): Kappa single'
_diffrn_measurement_method '\w scans'
_diffrn_orient_matrix_type 'CrysAlisPro convention (1999,Acta A55,543-557)'
_diffrn_orient_matrix_UB_11 0.0180187000
_diffrn_orient_matrix_UB_12 -0.0180999000
_diffrn_orient_matrix_UB_13 -0.0449769000
_diffrn_orient_matrix_UB_21 0.0668658000
_diffrn_orient_matrix_UB_22 0.0031150000
_diffrn_orient_matrix_UB_23 0.0204244000
_diffrn_orient_matrix_UB_31 -0.0026359000
_diffrn_orient_matrix_UB_32 -0.0445309000
_diffrn_orient_matrix_UB_33 0.0197529000
_diffrn_radiation_monochromator mirror
_diffrn_radiation_probe x-ray
_diffrn_radiation_type 'Mo K\a'
_diffrn_radiation_wavelength 0.71073
_diffrn_reflns_av_R_equivalents 0.0256
_diffrn_reflns_av_unetI/netI 0.0199
_diffrn_reflns_Laue_measured_fraction_full 0.994
_diffrn_reflns_Laue_measured_fraction_max 0.873
_diffrn_reflns_limit_h_max 14
_diffrn_reflns_limit_h_min -13
_diffrn_reflns_limit_k_max 20
_diffrn_reflns_limit_k_min -17
_diffrn_reflns_limit_l_max 18
_diffrn_reflns_limit_l_min -19
_diffrn_reflns_number 28768
_diffrn_reflns_point_group_measured_fraction_full 0.994
_diffrn_reflns_point_group_measured_fraction_max 0.873
_diffrn_reflns_theta_full 25.242
_diffrn_reflns_theta_max 30.546
_diffrn_reflns_theta_min 3.623
_diffrn_source 'Rotating-anode X-ray tube (dual wavelength)'
_diffrn_source_type 'Rigaku (Mo) X-ray DW Source'
_exptl_absorpt_coefficient_mu 1.130
_exptl_absorpt_correction_T_max 1.00000
_exptl_absorpt_correction_T_min 0.90139
_exptl_absorpt_correction_type multi-scan
_exptl_absorpt_process_details
;
CrysAlisPro 1.171.40.84a (Rigaku Oxford Diffraction, 2020)
Empirical absorption correction using spherical harmonics,
implemented in SCALE3 ABSPACK scaling algorithm.
;
_exptl_crystal_colour 'clear light colourless'
_exptl_crystal_colour_lustre clear
_exptl_crystal_colour_modifier light
_exptl_crystal_colour_primary colourless
_exptl_crystal_density_diffrn 1.538
_exptl_crystal_description plate
_exptl_crystal_F_000 970
_exptl_crystal_size_max 0.5
_exptl_crystal_size_mid 0.3
_exptl_crystal_size_min 0.2
_refine_diff_density_max 1.451
_refine_diff_density_min -1.461
_refine_diff_density_rms 0.163
_refine_ls_extinction_method none
_refine_ls_goodness_of_fit_ref 1.051
_refine_ls_hydrogen_treatment constr
_refine_ls_matrix_type full
_refine_ls_number_parameters 238
_refine_ls_number_reflns 5617
_refine_ls_number_restraints 126
_refine_ls_restrained_S_all 1.057
_refine_ls_R_factor_all 0.1118
_refine_ls_R_factor_gt 0.1023
_refine_ls_shift/su_max 0.000
_refine_ls_shift/su_mean 0.000
_refine_ls_structure_factor_coef Fsqd
_refine_ls_weighting_details 'w=1/[\s^2^(Fo^2^)+(0.1472P)^2^+10.8438P] where P=(Fo^2^+2Fc^2^)/3'
_refine_ls_weighting_scheme calc
_refine_ls_wR_factor_gt 0.2833
_refine_ls_wR_factor_ref 0.2917
_reflns_Friedel_coverage 0.000
_reflns_number_gt 4835
_reflns_number_total 5617
_reflns_threshold_expression 'I > 2\s(I)'
_cod_data_source_file d3sc06362c2.cif
_cod_data_source_block rac-Sb
_cod_depositor_comments 'Adding full bibliography for 1570866--1570869.cif.'
_cod_database_code 1570867
_shelx_shelxl_version_number 2018/3
_shelx_space_group_comment
;
The symmetry employed for this shelxl refinement is uniquely defined
by the following loop, which should always be used as a source of
symmetry information in preference to the above space-group names.
They are only intended as comments.
;
_shelx_estimated_absorpt_t_max 0.805
_shelx_estimated_absorpt_t_min 0.602
_reflns_odcompleteness_completeness 99.63
_reflns_odcompleteness_iscentric 1
_reflns_odcompleteness_theta 26.32
_olex2_refinement_description
;
1. Fixed Uiso
 At 1.2 times of:
  All C(H) groups, All C(H,H) groups, All N(H,H,H) groups
 At 1.5 times of:
  All C(H,H,H) groups
2. Uiso/Uaniso restraints and constraints
C5 \\sim C2 \\sim C4 \\sim C6 \\sim C1 \\sim C7 \\sim C9 \\sim C8 \\sim C3
\\sim C15 \\sim C11 \\sim C10 \\sim C13 \\sim C12 \\sim C14: within 3.8A with
sigma of 0.01 and sigma for terminal atoms of 0.02 within 3.8A
3. Others
 Fixed Sof: H1A(0.5) H1B(0.5) H1C(0.5) H2A(0.5) H2B(0.5) H2C(0.5) H2(0.5)
 H1D(0.5) H1E(0.5) H1F(0.5) H3A(0.5) H3B(0.5)
4.a Ternary CH refined with riding coordinates:
 C2(H2)
4.b Secondary CH2 refined with riding coordinates:
 C5(H5A,H5B), C4(H4A,H4B), C6(H6A,H6B), C7(H7A,H7B), C9(H9A,H9B), C8(H8A,H8B),
 C3(H3A,H3B), C15(H15A,H15B), C11(H11A,H11B), C10(H10A,H10B), C13(H13A,H13B),
 C12(H12A,H12B), C14(H14A,H14B)
4.c Idealised Me refined as rotating group:
 N1(H1A,H1B,H1C), N2(H2A,H2B,H2C), C1(H1D,H1E,H1F)
;
_olex2_submission_special_instructions 'No special instructions were received'
_oxdiff_exptl_absorpt_empirical_details
;
Empirical correction (ABSPACK) includes:
- Absorption correction using spherical harmonics
- Frame scaling
;
_oxdiff_exptl_absorpt_empirical_full_max 1.223
_oxdiff_exptl_absorpt_empirical_full_min 0.835

loop_
_space_group_symop_operation_xyz
'x, y, z'
'-x, y+1/2, -z'
'-x, -y, -z'
'x, -y-1/2, z'

loop_
_atom_site_label
_atom_site_type_symbol
_atom_site_fract_x
_atom_site_fract_y
_atom_site_fract_z
_atom_site_U_iso_or_equiv
_atom_site_adp_type
_atom_site_occupancy
_atom_site_site_symmetry_order
_atom_site_calc_flag
_atom_site_refinement_flags_posn
_atom_site_refinement_flags_adp
_atom_site_refinement_flags_occupancy
_atom_site_disorder_assembly
_atom_site_disorder_group
Sb1 Sb -0.03776(5) 0.250000 0.26536(4) 0.0494(2) Uani 1 2 d S T P . .
Cl4 Cl 0.2147(2) 0.250000 0.32391(17) 0.0539(5) Uani 1 2 d S T P . .
Cl2 Cl -0.2898(2) 0.250000 0.2190(3) 0.0754(8) Uani 1 2 d S T P . .
Cl1 Cl -0.0533(3) 0.3736(3) 0.3887(3) 0.1186(12) Uani 1 1 d . . . . .
Cl3 Cl -0.0188(4) 0.1430(3) 0.1316(3) 0.1144(11) Uani 1 1 d . . . . .
N1 N 0.3837(6) 0.250000 0.8425(5) 0.0374(13) Uani 1 2 d S T P . .
H1A H 0.373650 0.216947 0.896248 0.045 Uiso 0.5 1 calc R U P A -1
H1B H 0.335863 0.226314 0.788709 0.045 Uiso 0.5 1 calc R U P A -1
H1C H 0.357876 0.306739 0.851356 0.045 Uiso 0.5 1 calc R U P A -1
O1 O 0.3375(7) 0.250000 1.0474(5) 0.0585(17) Uani 1 2 d S T P . .
O2 O 0.3574(5) 0.4180(4) 0.9514(5) 0.0694(14) Uani 1 1 d . . . . .
N2 N 0.6787(9) 0.250000 0.7073(8) 0.066(2) Uani 1 2 d S T P . .
H2A H 0.733505 0.267482 0.760687 0.079 Uiso 0.5 1 calc R U P B -1
H2B H 0.684248 0.288239 0.656835 0.079 Uiso 0.5 1 calc R U P B -1
H2C H 0.699702 0.194278 0.689418 0.079 Uiso 0.5 1 calc R U P B -1
O3 O 0.2596(8) 0.4132(7) 0.7477(5) 0.100(3) Uani 1 1 d . . . . .
O4 O 0.2458(11) 0.250000 0.6410(8) 0.099(3) Uani 1 2 d S T P . .
O8 O 0.5896(14) 0.250000 0.4913(11) 0.127(5) Uani 1 2 d S T P . .
C5 C 0.3196(9) 0.4109(6) 1.0466(7) 0.0715(18) Uani 1 1 d . U . . .
H5A H 0.225273 0.405791 1.040649 0.086 Uiso 1 1 calc R U . . .
H5B H 0.345564 0.465350 1.084841 0.086 Uiso 1 1 calc R U . . .
O7 O 0.6317(10) 0.4129(7) 0.5813(7) 0.123(3) Uani 1 1 d . . . . .
C2 C 0.5243(11) 0.250000 0.8275(9) 0.104(5) Uani 1 2 d S TU P . .
H2 H 0.524278 0.316567 0.827493 0.125 Uiso 0.5 1 calc R U P . .
C4 C 0.3813(9) 0.3296(7) 1.1005(6) 0.0716(19) Uani 1 1 d . U . . .
H4A H 0.475654 0.333923 1.105509 0.086 Uiso 1 1 calc R U . . .
H4B H 0.357994 0.327173 1.167894 0.086 Uiso 1 1 calc R U . . .
O6 O 0.7953(11) 0.4167(7) 0.7731(9) 0.134(4) Uani 1 1 d . . . . .
O5 O 0.9221(11) 0.250000 0.837(2) 0.208(12) Uani 1 2 d S T P . .
C6 C 0.2994(11) 0.4945(7) 0.8990(7) 0.081(2) Uani 1 1 d . U . . .
H6A H 0.336258 0.549645 0.930625 0.097 Uiso 1 1 calc R U . . .
H6B H 0.206270 0.494637 0.902495 0.097 Uiso 1 1 calc R U . . .
C1 C 0.6167(14) 0.250000 0.9191(12) 0.130(6) Uani 1 2 d S TU P . .
H1D H 0.627861 0.189107 0.944352 0.195 Uiso 0.5 1 calc R U P C -1
H1E H 0.584164 0.287776 0.968308 0.195 Uiso 0.5 1 calc R U P C -1
H1F H 0.699267 0.273117 0.905206 0.195 Uiso 0.5 1 calc R U P C -1
C7 C 0.3218(12) 0.4929(9) 0.7931(8) 0.092(2) Uani 1 1 d . U . . .
H7A H 0.285146 0.546869 0.758759 0.111 Uiso 1 1 calc R U . . .
H7B H 0.414691 0.491276 0.788767 0.111 Uiso 1 1 calc R U . . .
C9 C 0.1815(12) 0.3323(9) 0.6034(8) 0.101(3) Uani 1 1 d . U . . .
H9A H 0.092529 0.332407 0.618817 0.121 Uiso 1 1 calc R U . . .
H9B H 0.178109 0.334409 0.531026 0.121 Uiso 1 1 calc R U . . .
C8 C 0.2507(13) 0.4134(9) 0.6480(8) 0.100(3) Uani 1 1 d . U . . .
H8A H 0.337798 0.415223 0.628791 0.120 Uiso 1 1 calc R U . . .
H8B H 0.204583 0.467497 0.621899 0.120 Uiso 1 1 calc R U . . .
C3 C 0.5438(13) 0.250000 0.7322(11) 0.121(5) Uani 1 2 d S TU P . .
H3A H 0.499983 0.302953 0.700606 0.145 Uiso 0.5 1 calc R U P . .
H3B H 0.499983 0.197047 0.700605 0.145 Uiso 0.5 1 calc R U P . .
C15 C 0.9790(17) 0.3340(11) 0.8588(12) 0.129(4) Uani 1 1 d . U . . .
H15A H 1.071835 0.328090 0.855530 0.155 Uiso 1 1 calc R U . . .
H15B H 0.969313 0.348477 0.927666 0.155 Uiso 1 1 calc R U . . .
C11 C 0.6158(16) 0.3993(12) 0.4768(12) 0.128(3) Uani 1 1 d . U . . .
H11A H 0.584032 0.454986 0.443466 0.154 Uiso 1 1 calc R U . . .
H11B H 0.699999 0.385403 0.456259 0.154 Uiso 1 1 calc R U . . .
C10 C 0.5299(16) 0.3299(12) 0.4469(11) 0.123(3) Uani 1 1 d . U . . .
H10A H 0.516228 0.324723 0.374381 0.148 Uiso 1 1 calc R U . . .
H10B H 0.446356 0.340590 0.470067 0.148 Uiso 1 1 calc R U . . .
C13 C 0.7578(17) 0.4892(12) 0.7077(11) 0.128(3) Uani 1 1 d . U . . .
H13A H 0.677847 0.514053 0.726859 0.153 Uiso 1 1 calc R U . . .
H13B H 0.824107 0.535829 0.721250 0.153 Uiso 1 1 calc R U . . .
C12 C 0.7371(16) 0.4772(12) 0.6069(11) 0.127(3) Uani 1 1 d . U . . .
H12A H 0.816110 0.454501 0.584034 0.152 Uiso 1 1 calc R U . . .
H12B H 0.714871 0.534763 0.573995 0.152 Uiso 1 1 calc R U . . .
C14 C 0.9284(17) 0.4160(13) 0.7931(13) 0.135(3) Uani 1 1 d . U . . .
H14A H 0.957812 0.471786 0.827357 0.161 Uiso 1 1 calc R U . . .
H14B H 0.964931 0.413827 0.730440 0.161 Uiso 1 1 calc R U . . .

loop_
_atom_site_aniso_label
_atom_site_aniso_U_11
_atom_site_aniso_U_22
_atom_site_aniso_U_33
_atom_site_aniso_U_23
_atom_site_aniso_U_13
_atom_site_aniso_U_12
Sb1 0.0349(3) 0.0610(4) 0.0489(4) 0.000 -0.0060(2) 0.000
Cl4 0.0331(9) 0.0760(15) 0.0517(11) 0.000 0.0029(8) 0.000
Cl2 0.0387(11) 0.0809(18) 0.099(2) 0.000 -0.0196(12) 0.000
Cl1 0.0673(14) 0.142(3) 0.138(3) 0.024(2) -0.0167(15) 0.0329(17)
Cl3 0.106(2) 0.127(3) 0.104(2) -0.0221(19) -0.0087(17) 0.019(2)
N1 0.042(3) 0.040(3) 0.032(3) 0.000 0.008(2) 0.000
O1 0.057(4) 0.074(5) 0.044(3) 0.000 0.003(3) 0.000
O2 0.057(3) 0.062(3) 0.085(4) -0.006(3) -0.002(3) 0.009(2)
N2 0.051(5) 0.075(6) 0.077(6) 0.000 0.031(4) 0.000
O3 0.091(5) 0.135(7) 0.075(4) 0.030(4) 0.017(4) 0.029(5)
O4 0.074(6) 0.146(10) 0.075(6) 0.000 0.003(5) 0.000
O8 0.101(9) 0.165(14) 0.109(9) 0.000 -0.007(7) 0.000
C5 0.073(4) 0.073(4) 0.067(4) -0.020(3) 0.002(3) 0.004(3)
O7 0.132(8) 0.119(7) 0.107(6) -0.012(5) -0.020(6) -0.004(6)
C2 0.041(5) 0.222(15) 0.051(5) 0.000 0.014(4) 0.000
C4 0.079(4) 0.084(5) 0.049(3) -0.015(3) -0.002(3) 0.005(4)
O6 0.127(8) 0.093(6) 0.168(10) 0.011(6) -0.030(7) -0.024(6)
O5 0.044(5) 0.097(9) 0.47(4) 0.000 -0.031(12) 0.000
C6 0.085(4) 0.072(4) 0.084(4) 0.003(4) 0.004(4) 0.014(4)
C1 0.050(6) 0.261(17) 0.076(8) 0.000 0.002(6) 0.000
C7 0.097(5) 0.092(5) 0.088(4) 0.016(4) 0.010(4) 0.018(4)
C9 0.096(6) 0.131(6) 0.072(5) 0.025(5) 0.003(4) 0.034(5)
C8 0.107(5) 0.107(5) 0.083(5) 0.031(4) 0.005(4) 0.035(5)
C3 0.056(6) 0.241(16) 0.070(7) 0.000 0.024(5) 0.000
C15 0.130(7) 0.127(7) 0.125(7) -0.015(6) -0.001(6) -0.036(7)
C11 0.126(7) 0.143(7) 0.111(6) 0.006(6) 0.000(6) -0.021(6)
C10 0.122(7) 0.140(8) 0.105(6) 0.005(6) 0.004(6) -0.015(7)
C13 0.133(6) 0.126(6) 0.118(6) -0.008(6) -0.003(5) -0.032(6)
C12 0.123(6) 0.138(7) 0.115(6) 0.005(6) 0.004(5) -0.024(6)
C14 0.124(7) 0.137(7) 0.139(7) -0.005(6) 0.000(6) -0.029(6)

loop_
_atom_type_symbol
_atom_type_description
_atom_type_scat_dispersion_real
_atom_type_scat_dispersion_imag
_atom_type_scat_source
C C 0.0033 0.0016 'International Tables Vol C Tables 4.2.6.8 and 6.1.1.4'
H H 0.0000 0.0000 'International Tables Vol C Tables 4.2.6.8 and 6.1.1.4'
Cl Cl 0.1484 0.1585 'International Tables Vol C Tables 4.2.6.8 and 6.1.1.4'
N N 0.0061 0.0033 'International Tables Vol C Tables 4.2.6.8 and 6.1.1.4'
O O 0.0106 0.0060 'International Tables Vol C Tables 4.2.6.8 and 6.1.1.4'
Sb Sb -0.5866 1.5461 'International Tables Vol C Tables 4.2.6.8 and 6.1.1.4'

loop_
_geom_angle_atom_site_label_1
_geom_angle_atom_site_label_2
_geom_angle_atom_site_label_3
_geom_angle
_geom_angle_site_symmetry_1
_geom_angle_site_symmetry_3
_geom_angle_publ_flag
Cl2 Sb1 Cl4 176.45(10) . . ?
Cl1 Sb1 Cl4 87.22(7) . . ?
Cl1 Sb1 Cl4 87.22(7) 4_565 . ?
Cl1 Sb1 Cl2 90.37(9) . . ?
Cl1 Sb1 Cl2 90.37(9) 4_565 . ?
Cl1 Sb1 Cl1 94.25(18) 4_565 . ?
Cl3 Sb1 Cl4 92.62(9) . . ?
Cl3 Sb1 Cl4 92.62(9) 4_565 . ?
Cl3 Sb1 Cl2 90.08(11) . . ?
Cl3 Sb1 Cl2 90.08(11) 4_565 . ?
Cl3 Sb1 Cl1 173.48(13) . . ?
Cl3 Sb1 Cl1 92.25(15) 4_565 . ?
Cl3 Sb1 Cl1 173.48(13) 4_565 4_565 ?
Cl3 Sb1 Cl1 92.25(15) . 4_565 ?
Cl3 Sb1 Cl3 81.2(2) . 4_565 ?
H1A N1 H1B 109.5 . . ?
H1A N1 H1C 109.5 . . ?
H1B N1 H1C 109.5 . . ?
C2 N1 H1A 109.5 . . ?
C2 N1 H1B 109.5 . . ?
C2 N1 H1C 109.5 . . ?
C4 O1 C4 111.9(9) . 4_565 ?
C5 O2 C6 111.3(7) . . ?
H2A N2 H2B 109.5 . . ?
H2A N2 H2C 109.5 . . ?
H2B N2 H2C 109.5 . . ?
C3 N2 H2A 109.5 . . ?
C3 N2 H2B 109.5 . . ?
C3 N2 H2C 109.5 . . ?
C8 O3 C7 113.2(10) . . ?
C9 O4 C9 114.5(13) . 4_565 ?
C10 O8 C10 111.7(15) 4_565 . ?
O2 C5 H5A 109.5 . . ?
O2 C5 H5B 109.5 . . ?
O2 C5 C4 110.5(7) . . ?
H5A C5 H5B 108.1 . . ?
C4 C5 H5A 109.5 . . ?
C4 C5 H5B 109.5 . . ?
C11 O7 C12 108.2(12) . . ?
N1 C2 H2 90.0 . . ?
N1 C2 H2 90.000(6) . 4_565 ?
H2 C2 H2 180.0 . 4_565 ?
C1 C2 N1 115.1(10) . . ?
C1 C2 H2 89.997(4) . 4_565 ?
C1 C2 H2 90.0 . . ?
C3 C2 N1 114.2(11) . . ?
C3 C2 H2 90.0 . . ?
C3 C2 H2 90.003(3) . 4_565 ?
C3 C2 C1 130.7(12) . . ?
O1 C4 C5 109.4(6) . . ?
O1 C4 H4A 109.8 . . ?
O1 C4 H4B 109.8 . . ?
C5 C4 H4A 109.8 . . ?
C5 C4 H4B 109.8 . . ?
H4A C4 H4B 108.2 . . ?
C14 O6 C13 108.3(13) . . ?
C15 O5 C15 126.7(18) 4_565 . ?
O2 C6 H6A 109.5 . . ?
O2 C6 H6B 109.5 . . ?
O2 C6 C7 110.9(8) . . ?
H6A C6 H6B 108.1 . . ?
C7 C6 H6A 109.5 . . ?
C7 C6 H6B 109.5 . . ?
C2 C1 H1D 109.5 . . ?
C2 C1 H1E 109.5 . . ?
C2 C1 H1F 109.5 . . ?
H1D C1 H1E 109.5 . . ?
H1D C1 H1F 109.5 . . ?
H1E C1 H1F 109.5 . . ?
O3 C7 C6 107.8(10) . . ?
O3 C7 H7A 110.2 . . ?
O3 C7 H7B 110.2 . . ?
C6 C7 H7A 110.2 . . ?
C6 C7 H7B 110.2 . . ?
H7A C7 H7B 108.5 . . ?
O4 C9 H9A 109.4 . . ?
O4 C9 H9B 109.4 . . ?
O4 C9 C8 111.2(9) . . ?
H9A C9 H9B 108.0 . . ?
C8 C9 H9A 109.4 . . ?
C8 C9 H9B 109.4 . . ?
O3 C8 C9 111.8(11) . . ?
O3 C8 H8A 109.3 . . ?
O3 C8 H8B 109.3 . . ?
C9 C8 H8A 109.3 . . ?
C9 C8 H8B 109.3 . . ?
H8A C8 H8B 107.9 . . ?
N2 C3 H3A 107.5 . . ?
N2 C3 H3B 107.5 . . ?
C2 C3 N2 119.5(13) . . ?
C2 C3 H3A 107.5 . . ?
C2 C3 H3B 107.5 . . ?
H3A C3 H3B 107.0 . . ?
O5 C15 H15A 107.7 . . ?
O5 C15 H15B 107.7 . . ?
O5 C15 C14 118.4(14) . . ?
H15A C15 H15B 107.1 . . ?
C14 C15 H15A 107.7 . . ?
C14 C15 H15B 107.7 . . ?
O7 C11 H11A 109.1 . . ?
O7 C11 H11B 109.1 . . ?
H11A C11 H11B 107.9 . . ?
C10 C11 O7 112.4(14) . . ?
C10 C11 H11A 109.1 . . ?
C10 C11 H11B 109.1 . . ?
O8 C10 H10A 110.7 . . ?
O8 C10 H10B 110.7 . . ?
C11 C10 O8 105.4(13) . . ?
C11 C10 H10A 110.7 . . ?
C11 C10 H10B 110.7 . . ?
H10A C10 H10B 108.8 . . ?
O6 C13 H13A 107.0 . . ?
O6 C13 H13B 107.0 . . ?
H13A C13 H13B 106.7 . . ?
C12 C13 O6 121.4(16) . . ?
C12 C13 H13A 107.0 . . ?
C12 C13 H13B 107.0 . . ?
O7 C12 H12A 109.8 . . ?
O7 C12 H12B 109.8 . . ?
C13 C12 O7 109.5(14) . . ?
C13 C12 H12A 109.8 . . ?
C13 C12 H12B 109.8 . . ?
H12A C12 H12B 108.2 . . ?
O6 C14 C15 111.9(15) . . ?
O6 C14 H14A 109.2 . . ?
O6 C14 H14B 109.2 . . ?
C15 C14 H14A 109.2 . . ?
C15 C14 H14B 109.2 . . ?
H14A C14 H14B 107.9 . . ?

loop_
_geom_bond_atom_site_label_1
_geom_bond_atom_site_label_2
_geom_bond_distance
_geom_bond_site_symmetry_2
_geom_bond_publ_flag
Sb1 Cl4 2.620(2) . ?
Sb1 Cl2 2.595(2) . ?
Sb1 Cl1 2.483(4) . ?
Sb1 Cl1 2.483(4) 4_565 ?
Sb1 Cl3 2.420(3) . ?
Sb1 Cl3 2.420(3) 4_565 ?
N1 H1A 0.8900 . ?
N1 H1B 0.8900 . ?
N1 H1C 0.8900 . ?
N1 C2 1.493(13) . ?
O1 C4 1.415(9) 4_565 ?
O1 C4 1.415(9) . ?
O2 C5 1.393(11) . ?
O2 C6 1.418(11) . ?
N2 H2A 0.8900 . ?
N2 H2B 0.8900 . ?
N2 H2C 0.8900 . ?
N2 C3 1.477(15) . ?
O3 C7 1.433(15) . ?
O3 C8 1.332(13) . ?
O4 C9 1.440(12) . ?
O4 C9 1.440(12) 4_565 ?
O8 C10 1.422(17) . ?
O8 C10 1.422(17) 4_565 ?
C5 H5A 0.9700 . ?
C5 H5B 0.9700 . ?
C5 C4 1.497(13) . ?
O7 C11 1.408(17) . ?
O7 C12 1.449(18) . ?
C2 H2 0.9800 . ?
C2 H2 0.9800 4_565 ?
C2 C1 1.453(19) . ?
C2 C3 1.326(17) . ?
C4 H4A 0.9700 . ?
C4 H4B 0.9700 . ?
O6 C13 1.404(18) . ?
O6 C14 1.365(19) . ?
O5 C15 1.384(15) 4_565 ?
O5 C15 1.384(15) . ?
C6 H6A 0.9700 . ?
C6 H6B 0.9700 . ?
C6 C7 1.476(14) . ?
C1 H1D 0.9600 . ?
C1 H1E 0.9600 . ?
C1 H1F 0.9600 . ?
C7 H7A 0.9700 . ?
C7 H7B 0.9700 . ?
C9 H9A 0.9700 . ?
C9 H9B 0.9700 . ?
C9 C8 1.477(18) . ?
C8 H8A 0.9700 . ?
C8 H8B 0.9700 . ?
C3 H3A 0.9700 . ?
C3 H3B 0.9700 . ?
C15 H15A 0.9700 . ?
C15 H15B 0.9700 . ?
C15 C14 1.55(2) . ?
C11 H11A 0.9700 . ?
C11 H11B 0.9700 . ?
C11 C10 1.38(2) . ?
C10 H10A 0.9700 . ?
C10 H10B 0.9700 . ?
C13 H13A 0.9700 . ?
C13 H13B 0.9700 . ?
C13 C12 1.355(18) . ?
C12 H12A 0.9700 . ?
C12 H12B 0.9700 . ?
C14 H14A 0.9700 . ?
C14 H14B 0.9700 . ?

loop_
_geom_torsion_atom_site_label_1
_geom_torsion_atom_site_label_2
_geom_torsion_atom_site_label_3
_geom_torsion_atom_site_label_4
_geom_torsion
_geom_torsion_site_symmetry_1
_geom_torsion_site_symmetry_2
_geom_torsion_site_symmetry_3
_geom_torsion_site_symmetry_4
_geom_torsion_publ_flag
N1 C2 C3 N2 180.000(4) . . . . ?
O2 C5 C4 O1 -62.4(10) . . . . ?
O2 C6 C7 O3 62.4(11) . . . . ?
O4 C9 C8 O3 -58.3(14) . . . . ?
C5 O2 C6 C7 -170.4(9) . . . . ?
O7 C11 C10 O8 -64.2(19) . . . . ?
C4 O1 C4 C5 -173.5(5) 4_565 . . . ?
O6 C13 C12 O7 61(2) . . . . ?
O5 C15 C14 O6 43(2) . . . . ?
C6 O2 C5 C4 179.8(8) . . . . ?
C1 C2 C3 N2 0.000(7) . . . . ?
C7 O3 C8 C9 -177.7(9) . . . . ?
C9 O4 C9 C8 178.0(8) 4_565 . . . ?
C8 O3 C7 C6 167.5(9) . . . . ?
C15 O5 C15 C14 155(2) 4_565 . . . ?
C11 O7 C12 C13 -177.9(16) . . . . ?
C10 O8 C10 C11 -164.7(11) 4_565 . . . ?
C13 O6 C14 C15 -175.9(13) . . . . ?
C12 O7 C11 C10 171.6(15) . . . . ?
C14 O6 C13 C12 93.5(18) . . . . ?
